data_1001553
loop_
_publ_author_name
'Guesdon, A.'
'Borel, M. M.'
'Leclaire, A.'
'Grandin, A.'
'Raveau, B.'

_publ_section_title
;
 A series of Mixed-valent Molybdenum Monophosphates, Isotypic with
 Leucophosphite Represented by CsMo~2~P~2~O~10~ and
 K~1.5~Mo~2~P~2~O~10~ &#x00B7; H~2~O
;
_journal_coden_ASTM ZAACAB
_journal_issue 11
_journal_name_full
;
 Zeitschrift f\"ur Anorganische und Allgemeine Chemie
;
_journal_page_first 1841
_journal_page_last 1849
_journal_paper_doi 10.1002/zaac.19936191106
_journal_volume 619
_journal_year 1993
_chemical_formula_structural 'Cs (Mo2 P2 O10)'
_chemical_formula_sum 'Cs Mo2 O10 P2'
_chemical_name_systematic 'Caesium tecto-molybdophosphate *'
_space_group_IT_number 14
_symmetry_cell_setting monoclinic
_symmetry_Int_Tables_number 14
_symmetry_space_group_name_Hall '-P 2ybc'
_symmetry_space_group_name_H-M 'P 1 21/c 1'
_cell_angle_alpha 90
_cell_angle_beta 127.38(1)
_cell_angle_gamma 90
_cell_formula_units_Z 4
_cell_length_a 9.428(1)
_cell_length_b 9.943(2)
_cell_length_c 12.348(2)
_cell_volume 919.8
_refine_ls_R_factor_all 0.038
_cod_database_code 1001553

loop_
_symmetry_equiv_pos_as_xyz
x,y,z
-x,1/2+y,1/2-z
-x,-y,-z
x,1/2-y,1/2+z

loop_
_atom_site_label
_atom_site_type_symbol
_atom_site_symmetry_multiplicity
_atom_site_Wyckoff_symbol
_atom_site_fract_x
_atom_site_fract_y
_atom_site_fract_z
_atom_site_occupancy
_atom_site_attached_hydrogens
_atom_site_calc_flag
Mo1 Mo5+ 4 e 0.23548(6) 0.19384 0.15500(5) 1. 0 d
Mo2 Mo4+ 4 e -0.00706(6) 0.02639(6) 0.40116(5) 1. 0 d
Cs1 Cs1+ 4 e 0.67813(9) 0.18176(8) 0.02814(7) 0.9 0 d
Cs2 Cs1+ 4 e 0.6397(6) 0.2643(8) 0.0807(6) 0.1 0 d
P1 P5+ 4 e 0.1443(2) 0.3064(2) 0.3515(1) 1. 0 d
P2 P5+ 4 e 0.6212(2) 0.0013(2) 0.3356(2) 1. 0 d
O1 O2- 4 e 0.0768(6) 0.0830(7) 0.1100(5) 1. 0 d
O2 O2- 4 e 0.2780(5) 0.2551(6) 0.3278(4) 1. 0 d
O3 O2- 4 e 0.2539(6) 0.1532(5) 0.0029(4) 1. 0 d
O4 O2- 4 e 0.0550(6) 0.3490(5) 0.0514(4) 1. 0 d
O5 O2- 4 e 0.4581(6) 0.0857(6) 0.2808(5) 1. 0 d
O6 O2- 4 e 0.4270(6) 0.3560(6) 0.2090(5) 1. 0 d
O7 O2- 4 e 0.0093(6) 0.1970(6) 0.3167(4) 1. 0 d
O8 O2- 4 e -0.0451(6) -0.0709(5) 0.2401(4) 1. 0 d
O9 O2- 4 e 0.2535(5) -0.0106(5) 0.5055(4) 1. 0 d
O10 O2- 4 e -0.2698(5) 0.0609(5) 0.2889(4) 1. 0 d

loop_
_atom_type_symbol
_atom_type_oxidation_number
Mo5+ 5.000
Mo4+ 4.000
Cs1+ 1.000
P5+ 5.000
O2- -2.000
